data_2015462
loop_
_publ_author_name
'Low, John N.'
'Wardell, Solange M. S. V.'
'Souza, Marcus V. N. de'
'Wardell, James L.'
'Glidewell, Christopher'

_publ_section_title
;
 2,4-Dimethylbenzaldehyde isonicotinoylhydrazone trihydrate: a
 three-dimensional hydrogen-bonded framework structure
;
_journal_coeditor_code SK3031
_journal_issue 7
_journal_name_full 'Acta Crystallographica Section C'
_journal_page_first o444
_journal_page_last o446
_journal_paper_doi 10.1107/S0108270106020634
_journal_volume 62
_journal_year 2006
_chemical_formula_iupac 'C15 H15 N3 O , 3H2 O'
_chemical_formula_moiety 'C15 H15 N3 O , 3H2 O'
_chemical_formula_sum 'C15 H21 N3 O4'
_chemical_formula_weight 307.35
_chemical_name_systematic
;
2,4-Dimethylbenzaldehyde isonicotinoylhydrazone trihydrate
;
_space_group_IT_number 2
_symmetry_cell_setting triclinic
_symmetry_space_group_name_Hall '-P 1'
_symmetry_space_group_name_H-M 'P -1'
_atom_sites_solution_hydrogens geom
_atom_sites_solution_primary direct
_atom_sites_solution_secondary difmap
_cell_angle_alpha 73.870(5)
_cell_angle_beta 82.182(4)
_cell_angle_gamma 65.147(3)
_cell_formula_units_Z 2
_cell_length_a 8.6765(7)
_cell_length_b 9.0833(6)
_cell_length_c 11.2901(9)
_cell_measurement_reflns_used 3563
_cell_measurement_temperature 120(2)
_cell_measurement_theta_max 27.64
_cell_measurement_theta_min 2.98
_cell_volume 775.41(11)
_computing_cell_refinement 'DENZO (Otwinowski & Minor, 1997) and COLLECT'
_computing_data_collection 'COLLECT (Nonius, 1999)'
_computing_data_reduction 'DENZO and COLLECT'
_computing_molecular_graphics 'PLATON (Spek, 2003)'
_computing_publication_material 'SHELXL97 and macro PRPKAPPA (Ferguson, 1999)'
_computing_structure_refinement 'OSCAIL and SHELXL97 (Sheldrick, 1997)'
_computing_structure_solution 'OSCAIL (McArdle, 2003) and SHELXS97 (Sheldrick, 1997)'
_diffrn_ambient_temperature 120(2)
_diffrn_detector_area_resol_mean 9.091
_diffrn_measured_fraction_theta_full 0.995
_diffrn_measured_fraction_theta_max 0.985
_diffrn_measurement_device_type 'Nonius KappaCCD area-detector'
_diffrn_measurement_method '\f and \w'
_diffrn_radiation_monochromator graphite
_diffrn_radiation_source 'Bruker-Nonius FR591 rotating anode'
_diffrn_radiation_type 'Mo K\a'
_diffrn_radiation_wavelength 0.71073
_diffrn_reflns_av_R_equivalents 0.093
_diffrn_reflns_av_sigmaI/netI 0.0977
_diffrn_reflns_limit_h_max 11
_diffrn_reflns_limit_h_min -11
_diffrn_reflns_limit_k_max 11
_diffrn_reflns_limit_k_min -11
_diffrn_reflns_limit_l_max 14
_diffrn_reflns_limit_l_min -14
_diffrn_reflns_number 14799
_diffrn_reflns_theta_full 26.50
_diffrn_reflns_theta_max 27.64
_diffrn_reflns_theta_min 2.98
_diffrn_standards_decay_% 0
_exptl_absorpt_coefficient_mu 0.097
_exptl_absorpt_correction_T_max 0.998
_exptl_absorpt_correction_T_min 0.949
_exptl_absorpt_correction_type multi-scan
_exptl_absorpt_process_details '(SADABS; Sheldrick, 2003)'
_exptl_crystal_colour colourless
_exptl_crystal_density_diffrn 1.316
_exptl_crystal_density_method 'not measured'
_exptl_crystal_description plate
_exptl_crystal_F_000 328
_exptl_crystal_size_max 0.20
_exptl_crystal_size_mid 0.05
_exptl_crystal_size_min 0.02
_refine_diff_density_max 0.316
_refine_diff_density_min -0.297
_refine_ls_extinction_method none
_refine_ls_goodness_of_fit_ref 1.034
_refine_ls_hydrogen_treatment constr
_refine_ls_matrix_type full
_refine_ls_number_parameters 200
_refine_ls_number_reflns 3563
_refine_ls_number_restraints 0
_refine_ls_restrained_S_all 1.034
_refine_ls_R_factor_all 0.1382
_refine_ls_R_factor_gt 0.0635
_refine_ls_shift/su_max 0.000
_refine_ls_shift/su_mean 0.000
_refine_ls_structure_factor_coef Fsqd
_refine_ls_weighting_details 'w = 1/[\s^2^(Fo^2^)+(0.073P)^2^+0.1388P] where P=(Fo^2^+2Fc^2^)/3'
_refine_ls_weighting_scheme calc
_refine_ls_wR_factor_gt 0.1415
_refine_ls_wR_factor_ref 0.1731
_reflns_number_gt 1982
_reflns_number_total 3563
_reflns_threshold_expression I>2\s(I)
_cod_data_source_file sk3031.cif
_cod_data_source_block I
_cod_original_cell_volume 775.41(10)
_cod_database_code 2015462
_cod_database_fobs_code 2015462

loop_
_symmetry_equiv_pos_as_xyz
'x, y, z'
'-x, -y, -z'

loop_
_atom_site_type_symbol
_atom_site_label
_atom_site_fract_x
_atom_site_fract_y
_atom_site_fract_z
_atom_site_U_iso_or_equiv
_atom_site_adp_type
_atom_site_calc_flag
_atom_site_refinement_flags
_atom_site_occupancy
N N11 0.2169(3) 1.0095(3) 0.9871(2) 0.0298(5) Uani d . 1
C C12 0.1455(3) 1.0629(3) 0.8769(2) 0.0316(6) Uani d . 1
C C13 0.2313(3) 1.0178(3) 0.7707(2) 0.0273(6) Uani d . 1
C C14 0.4029(3) 0.9121(3) 0.7791(2) 0.0250(6) Uani d . 1
C C15 0.4785(3) 0.8564(3) 0.8929(2) 0.0263(6) Uani d . 1
C C16 0.3818(3) 0.9067(3) 0.9933(2) 0.0278(6) Uani d . 1
C C17 0.5127(3) 0.8535(3) 0.6724(2) 0.0252(6) Uani d . 1
N N17 0.4347(3) 0.8323(2) 0.58802(18) 0.0255(5) Uani d . 1
N N27 0.5332(3) 0.7642(2) 0.49314(18) 0.0250(5) Uani d . 1
C C27 0.4568(3) 0.7205(3) 0.4289(2) 0.0249(6) Uani d . 1
O O1 0.6657(2) 0.8211(2) 0.66977(17) 0.0325(5) Uani d . 1
C C21 0.5462(3) 0.6394(3) 0.3301(2) 0.0242(6) Uani d . 1
C C22 0.4641(3) 0.5826(3) 0.2649(2) 0.0258(6) Uani d . 1
C C221 0.2828(3) 0.6044(3) 0.2934(3) 0.0331(7) Uani d . 1
C C23 0.5569(4) 0.5033(3) 0.1726(2) 0.0297(6) Uani d . 1
C C24 0.7251(3) 0.4794(3) 0.1434(2) 0.0285(6) Uani d . 1
C C241 0.8202(4) 0.3953(3) 0.0420(3) 0.0378(7) Uani d . 1
C C26 0.7166(3) 0.6140(3) 0.3016(2) 0.0306(6) Uani d . 1
C C25 0.8039(4) 0.5363(3) 0.2088(2) 0.0343(7) Uani d . 1
O O2 0.0930(2) 0.8565(2) 0.58856(16) 0.0311(5) Uani d . 1
O O3 0.9437(2) 0.6726(2) 0.50801(17) 0.0399(5) Uani d . 1
O O4 0.8536(2) 0.9476(2) 0.76581(17) 0.0391(5) Uani d . 1
H H12 0.0286 1.1363 0.8708 0.038 Uiso calc R 1
H H13 0.1744 1.0580 0.6947 0.033 Uiso calc R 1
H H15 0.5955 0.7843 0.9016 0.032 Uiso calc R 1
H H16 0.4350 0.8663 1.0708 0.033 Uiso calc R 1
H H17 0.3271 0.8485 0.5900 0.031 Uiso d R 1
H H27 0.3403 0.7411 0.4458 0.030 Uiso calc R 1
H H22A 0.2719 0.5465 0.3793 0.050 Uiso calc R 1
H H22B 0.2484 0.5572 0.2386 0.050 Uiso calc R 1
H H22C 0.2095 0.7238 0.2808 0.050 Uiso calc R 1
H H23 0.5027 0.4643 0.1281 0.036 Uiso calc R 1
H H24A 0.8224 0.4804 -0.0331 0.057 Uiso calc R 1
H H24B 0.7632 0.3301 0.0256 0.057 Uiso calc R 1
H H24C 0.9368 0.3206 0.0675 0.057 Uiso calc R 1
H H26 0.7727 0.6504 0.3467 0.037 Uiso calc R 1
H H25 0.9186 0.5219 0.1897 0.041 Uiso calc R 1
H H2A 0.0215 0.8802 0.6588 0.037 Uiso d R 1
H H2B 0.0929 0.7533 0.5820 0.037 Uiso d PR 0.50
H H2C 0.0157 0.9501 0.5321 0.037 Uiso d PR 0.50
H H3A 0.8230 0.7273 0.5356 0.048 Uiso d R 1
H H3B 1.0007 0.6616 0.5776 0.048 Uiso d PR 0.50
H H3C 0.9841 0.5482 0.5085 0.048 Uiso d PR 0.50
H H4A 0.7745 0.9075 0.7469 0.047 Uiso d R 1
H H4B 0.8235 0.9592 0.8407 0.047 Uiso d R 1

loop_
_atom_site_aniso_label
_atom_site_aniso_U_11
_atom_site_aniso_U_22
_atom_site_aniso_U_33
_atom_site_aniso_U_12
_atom_site_aniso_U_13
_atom_site_aniso_U_23
N11 0.0323(13) 0.0346(12) 0.0283(12) -0.0175(11) 0.0030(10) -0.0120(10)
C12 0.0298(15) 0.0369(15) 0.0326(16) -0.0136(12) 0.0014(12) -0.0160(12)
C13 0.0264(14) 0.0345(14) 0.0253(14) -0.0130(12) -0.0012(11) -0.0124(11)
C14 0.0290(14) 0.0283(13) 0.0238(14) -0.0163(11) 0.0025(11) -0.0094(11)
C15 0.0282(14) 0.0265(13) 0.0276(14) -0.0129(11) -0.0013(11) -0.0086(11)
C16 0.0378(16) 0.0288(13) 0.0224(13) -0.0185(13) -0.0017(11) -0.0065(11)
C17 0.0305(15) 0.0280(13) 0.0215(13) -0.0134(12) -0.0009(11) -0.0099(11)
N17 0.0236(11) 0.0327(11) 0.0225(11) -0.0111(10) 0.0006(9) -0.0111(9)
N27 0.0270(12) 0.0290(11) 0.0196(11) -0.0103(10) 0.0036(9) -0.0105(9)
C27 0.0259(14) 0.0265(13) 0.0220(13) -0.0106(11) -0.0007(11) -0.0052(11)
O1 0.0271(11) 0.0444(11) 0.0333(11) -0.0155(9) 0.0016(8) -0.0199(9)
C21 0.0286(14) 0.0235(12) 0.0203(13) -0.0115(11) 0.0010(11) -0.0043(10)
C22 0.0301(14) 0.0246(13) 0.0210(13) -0.0089(11) -0.0040(11) -0.0047(10)
C221 0.0344(16) 0.0355(15) 0.0345(15) -0.0136(13) -0.0045(12) -0.0152(12)
C23 0.0405(17) 0.0258(13) 0.0246(14) -0.0129(12) -0.0039(12) -0.0080(11)
C24 0.0324(15) 0.0267(13) 0.0222(13) -0.0086(12) 0.0015(11) -0.0060(11)
C241 0.0411(17) 0.0401(16) 0.0349(16) -0.0147(14) 0.0041(13) -0.0183(13)
C26 0.0325(16) 0.0347(14) 0.0278(14) -0.0148(12) -0.0009(12) -0.0104(12)
C25 0.0327(16) 0.0387(15) 0.0331(16) -0.0153(13) 0.0062(13) -0.0131(13)
O2 0.0271(10) 0.0358(10) 0.0309(10) -0.0107(8) 0.0024(8) -0.0137(8)
O3 0.0334(11) 0.0458(11) 0.0421(12) -0.0121(9) 0.0054(9) -0.0222(10)
O4 0.0385(12) 0.0609(13) 0.0317(11) -0.0276(10) 0.0098(9) -0.0252(10)

loop_
_atom_type_symbol
_atom_type_description
_atom_type_scat_dispersion_real
_atom_type_scat_dispersion_imag
_atom_type_scat_source
C C 0.0033 0.0016 'International Tables Vol C Tables 4.2.6.8 and 6.1.1.4'
H H 0.0000 0.0000 'International Tables Vol C Tables 4.2.6.8 and 6.1.1.4'
N N 0.0061 0.0033 'International Tables Vol C Tables 4.2.6.8 and 6.1.1.4'
O O 0.0106 0.0060 'International Tables Vol C Tables 4.2.6.8 and 6.1.1.4'

loop_
_geom_angle_atom_site_label_1
_geom_angle_atom_site_label_2
_geom_angle_atom_site_label_3
_geom_angle
_geom_angle_publ_flag
C12 N11 C16 116.8(2) no
N11 C12 C13 124.2(2) no
N11 C12 H12 117.9 no
C13 C12 H12 117.9 no
C12 C13 C14 118.0(2) no
C12 C13 H13 121.0 no
C14 C13 H13 121.0 no
C15 C14 C13 118.3(2) no
C15 C14 C17 117.6(2) no
C13 C14 C17 124.1(2) no
C16 C15 C14 119.3(2) no
C16 C15 H15 120.3 no
C14 C15 H15 120.3 no
N11 C16 C15 123.4(2) no
N11 C16 H16 118.3 no
C15 C16 H16 118.3 no
O1 C17 N17 124.25(17) no
O1 C17 C14 119.92(17) no
N17 C17 C14 115.7(2) no
C17 N17 N27 118.1(2) no
C17 N17 H17 126.1 no
N27 N17 H17 115.5 no
C27 N27 N17 114.6(2) no
N27 C27 C21 121.0(2) no
N27 C27 H27 119.5 no
C21 C27 H27 119.5 no
C26 C21 C22 119.6(2) no
C26 C21 C27 119.9(2) no
C22 C21 C27 120.5(2) no
C23 C22 C21 118.0(2) no
C23 C22 C221 120.5(2) no
C21 C22 C221 121.5(2) no
C22 C221 H22A 109.5 no
C22 C221 H22B 109.5 no
H22A C221 H22B 109.5 no
C22 C221 H22C 109.5 no
H22A C221 H22C 109.5 no
H22B C221 H22C 109.5 no
C24 C23 C22 122.6(2) no
C24 C23 H23 118.7 no
C22 C23 H23 118.7 no
C25 C24 C23 118.5(2) no
C25 C24 C241 120.5(2) no
C23 C24 C241 121.0(2) no
C24 C241 H24A 109.5 no
C24 C241 H24B 109.5 no
H24A C241 H24B 109.5 no
C24 C241 H24C 109.5 no
H24A C241 H24C 109.5 no
H24B C241 H24C 109.5 no
C25 C26 C21 120.8(2) no
C25 C26 H26 119.6 no
C21 C26 H26 119.6 no
C26 C25 C24 120.5(3) no
C26 C25 H25 119.7 no
C24 C25 H25 119.7 no
H2A O2 H2B 103.9 no
H2A O2 H2C 93.6 no
H2B O2 H2C 111.0 no
H3A O3 H3B 100.2 no
H3A O3 H3C 115.2 no
H3B O3 H3C 99.9 no
H4A O4 H4B 103.2 no

loop_
_geom_bond_atom_site_label_1
_geom_bond_atom_site_label_2
_geom_bond_distance
_geom_bond_publ_flag
N11 C12 1.337(3) no
N11 C16 1.338(3) no
C12 C13 1.390(3) no
C12 H12 0.95 no
C13 C14 1.391(3) no
C13 H13 0.95 no
C14 C15 1.387(3) no
C14 C17 1.503(3) no
C15 C16 1.380(3) no
C15 H15 0.95 no
C16 H16 0.95 no
C17 O1 1.231(3) no
C17 N17 1.338(3) no
N17 N27 1.391(3) no
N17 H17 0.88 no
N27 C27 1.278(3) no
C27 C21 1.460(3) no
C27 H27 0.95 no
C21 C26 1.402(4) no
C21 C22 1.406(3) no
C22 C23 1.398(3) no
C22 C221 1.501(4) no
C221 H22A 0.98 no
C221 H22B 0.98 no
C221 H22C 0.98 no
C23 C24 1.389(4) no
C23 H23 0.95 no
C24 C25 1.388(4) no
C24 C241 1.508(3) no
C241 H24A 0.98 no
C241 H24B 0.98 no
C241 H24C 0.98 no
C26 C25 1.384(3) no
C26 H26 0.95 no
C25 H25 0.95 no
O2 H2A 0.95 no
O2 H2B 0.96 no
O2 H2C 0.96 no
O3 H3A 1.00 no
O3 H3B 0.95 no
O3 H3C 1.03 no
O4 H4A 0.97 no
O4 H4B 0.87 no

loop_
_geom_hbond_atom_site_label_D
_geom_hbond_atom_site_label_H
_geom_hbond_atom_site_label_A
_geom_hbond_site_symmetry_A
_geom_hbond_distance_DH
_geom_hbond_distance_HA
_geom_hbond_distance_DA
_geom_hbond_angle_DHA
_geom_hbond_publ_flag
N17 H17 O2 . 0.88 2.00 2.878(3) 172 y
O2 H2A O4 1_455 0.95 1.77 2.711(2) 168 y
O2 H2B O3 1_455 0.96 2.08 2.877(3) 139 y
O2 H2C O2 2_576 0.96 1.86 2.801(3) 167 y
O3 H3A O1 . 1.00 2.02 2.900(3) 146 y
O3 H3B O2 1_655 0.95 2.26 2.877(3) 122 y
O3 H3C O3 2_766 1.03 1.89 2.917(4) 174 y
O4 H4A O1 . 0.97 1.87 2.811(3) 163 y
O4 H4B N11 2_677 0.87 2.01 2.872(3) 172 y

loop_
_geom_torsion_atom_site_label_1
_geom_torsion_atom_site_label_2
_geom_torsion_atom_site_label_3
_geom_torsion_atom_site_label_4
_geom_torsion
_geom_torsion_publ_flag
C16 N11 C12 C13 0.3(4) no
N11 C12 C13 C14 -0.9(4) no
C12 C13 C14 C15 0.6(4) no
C12 C13 C14 C17 -179.6(2) no
C13 C14 C15 C16 0.2(4) no
C17 C14 C15 C16 -179.7(2) no
C12 N11 C16 C15 0.6(4) no
C14 C15 C16 N11 -0.8(4) no
C15 C14 C17 O1 -29.7(3) no
C13 C14 C17 O1 150.5(2) no
C15 C14 C17 N17 147.1(2) no
C13 C14 C17 N17 -32.8(3) y
O1 C17 N17 N27 2.2(3) no
C14 C17 N17 N27 -174.39(19) y
C17 N17 N27 C27 168.3(2) y
N17 N27 C27 C21 -176.9(2) y
N27 C27 C21 C26 -2.3(4) no
N27 C27 C21 C22 176.1(2) y
C26 C21 C22 C23 -0.5(3) no
C27 C21 C22 C23 -178.9(2) no
C26 C21 C22 C221 179.0(2) no
C27 C21 C22 C221 0.6(4) no
C21 C22 C23 C24 -0.1(4) no
C221 C22 C23 C24 -179.6(2) no
C22 C23 C24 C25 0.1(4) no
C22 C23 C24 C241 -179.2(2) no
C22 C21 C26 C25 1.1(4) no
C27 C21 C26 C25 179.6(2) no
C21 C26 C25 C24 -1.2(4) no
C23 C24 C25 C26 0.5(4) no
C241 C24 C25 C26 179.8(2) no
